data_1509754
loop_
_publ_author_name
'Kuz'min, E.A.'
'Belov, N.V.'
'Drozdov, Yu.N.'

_publ_section_title
;
 Crystal structure of silver vanadate Ag4-X V4 O12 (X=1.05) using the
 Shenk method
;
_journal_name_full Kristallografiya
_journal_page_first 65
_journal_page_last 69
_journal_volume 19
_journal_year 1974
_chemical_formula_sum 'Ag2.95 O12 V4'
_chemical_name_systematic 'Ag2.95 V4 O12'
_space_group_IT_number 8
_symmetry_space_group_name_Hall 'B -2'
_symmetry_space_group_name_H-M 'B 1 1 m'
_cell_angle_alpha 90
_cell_angle_beta 90
_cell_angle_gamma 104.5
_cell_formula_units_Z 2
_cell_length_a 18.33
_cell_length_b 8.09
_cell_length_c 3.6
_cell_volume 516.839
_citation_journal_id_ASTM KRISAJ
_cod_data_source_file silver2-3_231.cif
_cod_data_source_block Ag2.95O12V4
_cod_original_cell_volume 516.8387
_cod_original_sg_symbol_Hall 'C -2y (-x,z,y)'
_cod_database_code 1509754

loop_
_symmetry_equiv_pos_as_xyz
x,y,z
x,y,-z
x+1/2,y,z+1/2
x+1/2,y,-z+1/2

loop_
_atom_site_label
_atom_site_type_symbol
_atom_site_fract_x
_atom_site_fract_y
_atom_site_fract_z
_atom_site_occupancy
_atom_site_U_iso_or_equiv
O8 O-2 0.893 0.728 0 1 0.0
O12 O-2 0.743 0.541 0 1 0.0
V3 V+5 0.28 0.146 0 1 0.0
O10 O-2 0.262 0.93 0 1 0.0
O1 O-2 0.339 0.423 0 1 0.0
Ag2 Ag+1 0.71 0.802 0 0.84 0.0
O7 O-2 0.103 0.704 0 1 0.0
O4 O-2 0.569 0.358 0 1 0.0
O11 O-2 0.187 0.166 0 1 0.0
V4 V+5 0.83 0.496 0 1 0.0
Ag1 Ag+1 0.153 0.421 0 0.73 0.0
V1 V+5 0.471 0.383 0 1 0.0
V2 V+5 0.024 0.704 0 1 0.0
O5 O-2 0.955 0.439 0 1 0.0
O3 O-2 0.416 0.178 0 1 0.0
O2 O-2 0.49 0.647 0 1 0.0
Ag3 Ag+1 0.608 0.07 0 0.7 0.0
O9 O-2 0.799 0.225 0 1 0.0
Ag4 Ag+1 0.412 0.892 0 0.68 0.0
O6 O-2 0.029 0.928 0 1 0.0
